data_4129778
loop_
_publ_author_name
'Wallen, Christian M.'
'Bacsa, John'
'Scarborough, Christopher C.'

_publ_section_title
;
 Hydrogen Peroxide Complex of Zinc.
;
_journal_issue 46
_journal_name_full 'Journal of the American Chemical Society'
_journal_page_first 14606
_journal_page_last 14609
_journal_paper_doi 10.1021/jacs.5b10450
_journal_volume 137
_journal_year 2015
_chemical_formula_moiety '2(C27 H35 N4 O7.52 S3 Zn), 2(C16 H36 N)'
_chemical_formula_sum 'C86 H142 N10 O15 S6 Zn2'
_chemical_formula_weight 1879.19
_space_group_crystal_system triclinic
_space_group_IT_number 2
_space_group_name_Hall '-P 1'
_space_group_name_H-M_alt 'P -1'
_atom_sites_solution_hydrogens mixed
_audit_creation_date 2015-11-05
_audit_creation_method
;
Olex2 1.2-dev
(compiled 2015.10.28 svn.r3245 for OlexSys, GUI svn.r5128)
;
_cell_angle_alpha 92.9514(19)
_cell_angle_beta 97.9613(18)
_cell_angle_gamma 109.1389(19)
_cell_formula_units_Z 1
_cell_length_a 9.3583(12)
_cell_length_b 13.4896(18)
_cell_length_c 19.634(3)
_cell_measurement_reflns_used 9973
_cell_measurement_temperature 100(2)
_cell_measurement_theta_max 31.138
_cell_measurement_theta_min 2.398
_cell_volume 2306.6(6)
_computing_cell_refinement 'SAINT v8.34A (Bruker, 2013)'
_computing_data_collection 'APEX2 v2014.11 (Bruker, 2014)'
_computing_data_reduction 'SAINT v8.34A (Bruker, 2013)'
_computing_molecular_graphics 'Olex2 (Dolomanov et al., 2009)'
_computing_publication_material 'Olex2 (Dolomanov et al., 2009)'
_computing_structure_refinement 'SHELXL-2014/7 (Sheldrick, 2014)'
_computing_structure_solution 'SHELXT-2014/4 (Sheldrick, 2015)'
_diffrn_ambient_temperature 100(2)
_diffrn_detector_area_resol_mean 512
_diffrn_measured_fraction_theta_full 0.997
_diffrn_measured_fraction_theta_max 0.949
_diffrn_measurement_device_type 'Bruker APEX-II CCD'
_diffrn_measurement_method '\f and \w scans'
_diffrn_radiation_monochromator graphite
_diffrn_radiation_type MoK\a
_diffrn_radiation_wavelength 0.71073
_diffrn_reflns_av_R_equivalents 0.0408
_diffrn_reflns_av_unetI/netI 0.0668
_diffrn_reflns_Laue_measured_fraction_full 0.997
_diffrn_reflns_Laue_measured_fraction_max 0.949
_diffrn_reflns_limit_h_max 13
_diffrn_reflns_limit_h_min -13
_diffrn_reflns_limit_k_max 19
_diffrn_reflns_limit_k_min -19
_diffrn_reflns_limit_l_max 27
_diffrn_reflns_limit_l_min -28
_diffrn_reflns_number 30794
_diffrn_reflns_point_group_measured_fraction_full 0.997
_diffrn_reflns_point_group_measured_fraction_max 0.949
_diffrn_reflns_theta_full 26.000
_diffrn_reflns_theta_max 31.162
_diffrn_reflns_theta_min 1.827
_diffrn_source 'fine-focus sealed tube'
_diffrn_source_current 35
_diffrn_source_voltage 45
_diffrn_standards_number 0
_exptl_absorpt_coefficient_mu 0.723
_exptl_absorpt_correction_T_max 0.7462
_exptl_absorpt_correction_T_min 0.6077
_exptl_absorpt_correction_type multi-scan
_exptl_absorpt_process_details
;
SADABS-2014/5 (Bruker,2014/5) was used for absorption correction.
wR2(int) was 0.1252 before and 0.0520 after correction.
The Ratio of minimum to maximum transmission is 0.8144.
The \l/2 correction factor is 0.00150.
;
_exptl_crystal_colour colourless
_exptl_crystal_colour_primary colourless
_exptl_crystal_density_diffrn 1.353
_exptl_crystal_description prism
_exptl_crystal_F_000 1004
_exptl_crystal_recrystallization_method
'The material was recrystallised from a mixture of diethyl ether and THF by vapor diffusion'
_exptl_crystal_size_max 0.781
_exptl_crystal_size_mid 0.444
_exptl_crystal_size_min 0.398
_refine_diff_density_max 2.569
_refine_diff_density_min -1.172
_refine_diff_density_rms 0.118
_refine_ls_extinction_method none
_refine_ls_goodness_of_fit_ref 1.066
_refine_ls_hydrogen_treatment mixed
_refine_ls_matrix_type full
_refine_ls_number_parameters 662
_refine_ls_number_reflns 14175
_refine_ls_number_restraints 495
_refine_ls_restrained_S_all 1.094
_refine_ls_R_factor_all 0.1204
_refine_ls_R_factor_gt 0.0864
_refine_ls_shift/su_max 0.001
_refine_ls_shift/su_mean 0.000
_refine_ls_structure_factor_coef Fsqd
_refine_ls_weighting_details 'w=1/[\s^2^(Fo^2^)+(0.0613P)^2^+9.5022P] where P=(Fo^2^+2Fc^2^)/3'
_refine_ls_weighting_scheme calc
_refine_ls_wR_factor_gt 0.1938
_refine_ls_wR_factor_ref 0.2157
_reflns_Friedel_coverage 0.000
_reflns_number_gt 10044
_reflns_number_total 14175
_reflns_threshold_expression 'I > 2\s(I)'
_cod_data_source_file ja5b10450_si_002.cif
_cod_data_source_block cmw04-buzntso2h2xtal2
_cod_original_cell_volume 2306.5(5)
_cod_database_code 4129778
_shelx_space_group_comment
;
The symmetry employed for this shelxl refinement is uniquely defined
by the following loop, which should always be used as a source of
symmetry information in preference to the above space-group names.
They are only intended as comments.
;
_shelx_estimated_absorpt_t_max 0.762
_shelx_estimated_absorpt_t_min 0.602
_olex2_refinement_description
;
1. Fixed Uiso
 At 1.2 times of:
  All C(H) groups, All C(H,H) groups, All O(H) groups
 At 1.5 times of:
  All C(H,H,H) groups, All O(H,H,H) groups
2. Restrained distances
 C42A-C41A
 1.52 with sigma of 0.005
 C43A-C42A
 1.52 with sigma of 0.005
 C43B-C42B = C42B-C41B
 1.52 with sigma of 0.005
 C43B-C41B
 2.51 with sigma of 0.01
 C41A-C40A
 1.52 with sigma of 0.005
 O2'-H2'
 0.999 with sigma of 0.002
 H1WA-O1W = O1W-H1WB
 0.995 with sigma of 0.02
 O1'-H1'
 0.995 with sigma of 0.002
 C41A-C40A \\sim C29A-C28A \\sim C33A-C32A \\sim C37A-C36A
 with sigma of 0.002
 Zn1-N3A \\sim Zn1-N3B
 with sigma of 0.005
3. Uiso/Uaniso restraints and constraints
O1W \\sim O1': within 2A with sigma of 0.002 and sigma for terminal atoms of
0.002
Uanis(O1') \\sim Ueq: with sigma of 0.004 and sigma for terminal atoms of 0.008
Uanis(C28A) \\sim Ueq: with sigma of 0.003 and sigma for terminal atoms of 0.006
Uanis(N5A) \\sim Ueq: with sigma of 0.003 and sigma for terminal atoms of 0.006
Uanis(C21A) \\sim Ueq, Uanis(C25A) \\sim Ueq: with sigma of 0.002 and sigma for
terminal atoms of 0.004
Uanis(S3A) \\sim Ueq: with sigma of 0.002 and sigma for terminal atoms of 0.004
Uanis(O6A) \\sim Ueq: with sigma of 0.003 and sigma for terminal atoms of 0.006
Uanis(O7A) \\sim Ueq: with sigma of 0.003 and sigma for terminal atoms of 0.006
Uanis(C27A) \\sim Ueq: with sigma of 0.003 and sigma for terminal atoms of 0.006
Uanis(N3B) \\sim Ueq, Uanis(N3A) \\sim Ueq: with sigma of 0.003 and sigma for
terminal atoms of 0.006
Uanis(S3A) \\sim Ueq: with sigma of 0.002 and sigma for terminal atoms of 0.004
Uanis(C23B) \\sim Ueq: with sigma of 0.002 and sigma for terminal atoms of 0.004
Uanis(C23A) \\sim Ueq: with sigma of 0.005 and sigma for terminal atoms of 0.01
Uanis(C25B) \\sim Ueq: with sigma of 0.005 and sigma for terminal atoms of 0.01
Uanis(C24A) \\sim Ueq: with sigma of 0.003 and sigma for terminal atoms of 0.006
Uanis(O1W) \\sim Ueq: with sigma of 0.01 and sigma for terminal atoms of 0.01
Uanis(N5A) = Uanis(N5B)
Uanis(C28A) = Uanis(C28B)
Uanis(C40A) = Uanis(C40B)
Uanis(C36A) = Uanis(C36B)
Uanis(C32A) = Uanis(C32B)
Uanis(C29A) = Uanis(C29B)
Uanis(C41A) = Uanis(C41B)
Uanis(C37A) = Uanis(C37B)
Uanis(C33A) = Uanis(C33B)
Uanis(C30A) = Uanis(C30B)
Uanis(C42A) = Uanis(C42B)
Uanis(C38A) = Uanis(C38B)
Uanis(C34A) = Uanis(C34B)
Uanis(C31A) = Uanis(C31B)
Uanis(C43A) = Uanis(C43B)
Uanis(C39A) = Uanis(C39B)
Uanis(C35A) = Uanis(C35B)
Uanis(N3A) = Uanis(N3B)
Uanis(S3A) = Uanis(S3B)
Uanis(O7A) = Uanis(O7B)
Uanis(O6A) = Uanis(O6B)
Uanis(C21A) = Uanis(C21B)
Uanis(C24A) = Uanis(C24B)
Uanis(C27B) = Uanis(C27A)
Uanis(C22A) = Uanis(C22B)
Uanis(C26A) = Uanis(C26B)
Uiso(H1') = Uiso(H1WB)
4. Rigid body (RIGU) restrains
 O1', O2'
 with sigma for 1-2 distances of 0.001 and sigma for 1-3 distances of 0.001
 N5B, C28B, C29B, C30B, C31B, C32B, C33B, C34B, C35B, C36B, C37B, C38B, C39B,
 C40B, C41B, C42B, C43B
 with sigma for 1-2 distances of 0.002 and sigma for 1-3 distances of 0.002
 N5A, C28A, C29A, C30A, C31A, C32A, C33A, C34A, C35A, C36A, C37A, C38A, C39A,
 C40A, C41A, C42A, C43A
 with sigma for 1-2 distances of 0.002 and sigma for 1-3 distances of 0.002
 S3A, O6A, O7A, N3A, C21A, C22A, C23A, C24A, C25A, C26A, C27A
 with sigma for 1-2 distances of 0.002 and sigma for 1-3 distances of 0.002
 Zn1, O1', O2'
 with sigma for 1-2 distances of 0.002 and sigma for 1-3 distances of 0.002
 Zn1, O1', O1W
 with sigma for 1-2 distances of 0.001 and sigma for 1-3 distances of 0.001
5. Same fragment restrains
{N5B, C28B, C29B, C30B, C31B, C32B, C33B, C34B, C35B, C36B, C37B, C38B, C39B,
C40B, C41B, C42B, C43B} sigma for 1-2: 0.002, 1-3: 0.002
as
{N5A, C28A, C29A, C30A, C31A, C32A, C33A, C34A, C35A, C36A, C37A, C38A, C39A,
C40A, C41A, C42A, C43A}
{S3B, O6B, O7B, N3B, C21B, C22B, C23B, C24B, C25B, C26B, C27B} sigma for 1-2:
0.002, 1-3: 0.002
as
{S3A, O6A, O7A, N3A, C21A, C22A, C23A, C24A, C25A, C26A, C27A}
6. Others
 Sof(N5B)=Sof(C28B)=Sof(H28C)=Sof(H28D)=Sof(C29B)=Sof(H29C)=Sof(H29D)=
 Sof(C30B)=Sof(H30C)=Sof(H30D)=Sof(C31B)=Sof(H31D)=Sof(H31E)=Sof(H31F)=
 Sof(C32B)=Sof(H32C)=Sof(H32D)=Sof(C33B)=Sof(H33C)=Sof(H33D)=Sof(C34B)=
 Sof(H34C)=Sof(H34D)=Sof(C35B)=Sof(H35D)=Sof(H35E)=Sof(H35F)=Sof(C36B)=
 Sof(H36C)=Sof(H36D)=Sof(C37B)=Sof(H37C)=Sof(H37D)=Sof(C38B)=Sof(H38C)=
 Sof(H38D)=Sof(C39B)=Sof(H39D)=Sof(H39E)=Sof(H39F)=Sof(C40B)=Sof(H40C)=
 Sof(H40D)=Sof(C41B)=Sof(H41C)=Sof(H41D)=Sof(C42B)=Sof(H42C)=Sof(H42D)=
 Sof(C43B)=Sof(H43D)=Sof(H43E)=Sof(H43F)=Sof(S3B)=Sof(O6B)=Sof(O7B)=Sof(N3B)=
 Sof(C21B)=Sof(C22B)=Sof(H22B)=Sof(C23B)=Sof(H23B)=Sof(C24B)=Sof(C25B)=
 Sof(H25B)=Sof(C26B)=Sof(H26B)=Sof(C27B)=Sof(H27D)=Sof(H27E)=Sof(H27F)=Sof(O1')=
 Sof(O2')=Sof(H2')=Sof(H1')=1-FVAR(1)
 Sof(N5A)=Sof(C28A)=Sof(H28A)=Sof(H28B)=Sof(C29A)=Sof(H29A)=Sof(H29B)=
 Sof(C30A)=Sof(H30A)=Sof(H30B)=Sof(C31A)=Sof(H31A)=Sof(H31B)=Sof(H31C)=
 Sof(C32A)=Sof(H32A)=Sof(H32B)=Sof(C33A)=Sof(H33A)=Sof(H33B)=Sof(C34A)=
 Sof(H34A)=Sof(H34B)=Sof(C35A)=Sof(H35A)=Sof(H35B)=Sof(H35C)=Sof(C36A)=
 Sof(H36A)=Sof(H36B)=Sof(C37A)=Sof(H37A)=Sof(H37B)=Sof(C38A)=Sof(H38A)=
 Sof(H38B)=Sof(C39A)=Sof(H39A)=Sof(H39B)=Sof(H39C)=Sof(C40A)=Sof(H40A)=
 Sof(H40B)=Sof(C41A)=Sof(H41A)=Sof(H41B)=Sof(C42A)=Sof(H42A)=Sof(H42B)=
 Sof(C43A)=Sof(H43A)=Sof(H43B)=Sof(H43C)=Sof(S3A)=Sof(O6A)=Sof(O7A)=Sof(N3A)=
 Sof(C21A)=Sof(C22A)=Sof(H22A)=Sof(C23A)=Sof(H23A)=Sof(C24A)=Sof(C25A)=
 Sof(H25A)=Sof(C26A)=Sof(H26A)=Sof(C27A)=Sof(H27A)=Sof(H27B)=Sof(H27C)=Sof(O1W)=
 Sof(H1WA)=Sof(H1WB)=FVAR(1)
7.a Riding coordinates:
 O1W(H1WA,H1WB), O1W(H2')
7.b Secondary CH2 refined with riding coordinates:
 C28A(H28A,H28B), C29A(H29A,H29B), C30A(H30A,H30B), C32A(H32A,H32B), C33A(H33A,
 H33B), C34A(H34A,H34B), C36A(H36A,H36B), C37A(H37A,H37B), C38A(H38A,H38B),
 C40A(H40A,H40B), C41A(H41A,H41B), C42A(H42A,H42B), C28B(H28C,H28D), C29B(H29C,
 H29D), C30B(H30C,H30D), C32B(H32C,H32D), C33B(H33C,H33D), C34B(H34C,H34D),
 C36B(H36C,H36D), C37B(H37C,H37D), C38B(H38C,H38D), C40B(H40C,H40D), C41B(H41C,
 H41D), C42B(H42C,H42D), C1(H1A,H1B), C2(H2A,H2B), C3(H3A,H3B), C4(H4A,H4B),
 C5(H5A,H5B), C6(H6A,H6B)
7.c Aromatic/amide H refined with riding coordinates:
 C22A(H22A), C23A(H23A), C25A(H25A), C26A(H26A), C22B(H22B), C23B(H23B),
 C25B(H25B), C26B(H26B), C8(H8), C9(H9), C11(H11), C12(H12), C15(H15), C16(H16),
  C18(H18), C19(H19)
7.d Idealised Me refined as rotating group:
 C31A(H31A,H31B,H31C), C35A(H35A,H35B,H35C), C39A(H39A,H39B,H39C), C43A(H43A,
 H43B,H43C), C31B(H31D,H31E,H31F), C35B(H35D,H35E,H35F), C39B(H39D,H39E,H39F),
 C43B(H43D,H43E,H43F), C27A(H27A,H27B,H27C), C27B(H27D,H27E,H27F), C13(H13A,
 H13B,H13C), C20(H20A,H20B,H20C)
;
_shelx_shelxl_version_number 2014/7
_olex2_diffrn_ambient_temperature_device 'Oxford Cryosystems'
_olex2_exptl_crystal_mounting_method 'The crystal was mounted on a loop with paratone oil'
_olex2_submission_original_sample_id 1-H2O2
_olex2_submission_special_instructions 'No special instructions were received'

loop_
_space_group_symop_operation_xyz
'x, y, z'
'-x, -y, -z'

loop_
_atom_site_label
_atom_site_type_symbol
_atom_site_fract_x
_atom_site_fract_y
_atom_site_fract_z
_atom_site_U_iso_or_equiv
_atom_site_adp_type
_atom_site_occupancy
_atom_site_site_symmetry_order
_atom_site_calc_flag
_atom_site_refinement_flags_posn
_atom_site_refinement_flags_adp
_atom_site_refinement_flags_occupancy
_atom_site_disorder_assembly
_atom_site_disorder_group
Zn1 Zn 0.64059(5) 0.53785(4) 0.73334(2) 0.02481(12) Uani 1 1 d D U . . .
S1 S 0.29873(10) 0.52185(8) 0.65485(5) 0.02413(19) Uani 1 1 d . . . . .
S2 S 0.60387(11) 0.29085(7) 0.73804(5) 0.02523(19) Uani 1 1 d . . . . .
N5A N 0.1212(6) 0.2745(5) 0.8843(3) 0.0383(9) Uani 0.479(3) 1 d D U P A 1
C28A C 0.0486(10) 0.2456(7) 0.8092(3) 0.0398(12) Uani 0.479(3) 1 d D U P A 1
H28A H -0.0642 0.2190 0.8065 0.048 Uiso 0.479(3) 1 calc R . P A 1
H28B H 0.0751 0.3106 0.7853 0.048 Uiso 0.479(3) 1 calc R . P A 1
C29A C 0.094(3) 0.1645(15) 0.7704(4) 0.0386(12) Uani 0.479(3) 1 d D U P A 1
H29A H 0.0454 0.0943 0.7859 0.046 Uiso 0.479(3) 1 calc R . P A 1
H29B H 0.2065 0.1821 0.7809 0.046 Uiso 0.479(3) 1 calc R . P A 1
C30A C 0.044(2) 0.1603(10) 0.6920(4) 0.043(2) Uani 0.479(3) 1 d D U P A 1
H30A H -0.0636 0.1584 0.6825 0.051 Uiso 0.479(3) 1 calc R . P A 1
H30B H 0.1091 0.2247 0.6748 0.051 Uiso 0.479(3) 1 calc R . P A 1
C31A C 0.058(4) 0.064(2) 0.6539(6) 0.047(2) Uani 0.479(3) 1 d D U P A 1
H31A H 0.0197 0.0605 0.6045 0.071 Uiso 0.479(3) 1 calc GR . P A 1
H31B H -0.0033 -0.0002 0.6723 0.071 Uiso 0.479(3) 1 calc GR . P A 1
H31C H 0.1654 0.0679 0.6605 0.071 Uiso 0.479(3) 1 calc GR . P A 1
C32A C 0.0584(7) 0.1828(7) 0.9255(4) 0.0472(13) Uani 0.479(3) 1 d D U P A 1
H32A H 0.0799 0.1218 0.9048 0.057 Uiso 0.479(3) 1 calc R . P A 1
H32B H 0.1187 0.2015 0.9728 0.057 Uiso 0.479(3) 1 calc R . P A 1
C33A C -0.1083(8) 0.1458(9) 0.9326(6) 0.0570(18) Uani 0.479(3) 1 d D U P A 1
H33A H -0.1721 0.1278 0.8861 0.068 Uiso 0.479(3) 1 calc R . P A 1
H33B H -0.1318 0.2032 0.9570 0.068 Uiso 0.479(3) 1 calc R . P A 1
C34A C -0.1475(15) 0.0484(10) 0.9732(7) 0.070(2) Uani 0.479(3) 1 d D U P A 1
H34A H -0.1353 -0.0110 0.9456 0.084 Uiso 0.479(3) 1 calc R . P A 1
H34B H -0.0730 0.0640 1.0167 0.084 Uiso 0.479(3) 1 calc R . P A 1
C35A C -0.3017(14) 0.0154(12) 0.9899(7) 0.080(3) Uani 0.479(3) 1 d D U P A 1
H35A H -0.3758 -0.0196 0.9483 0.120 Uiso 0.479(3) 1 calc GR . P A 1
H35B H -0.3237 0.0774 1.0073 0.120 Uiso 0.479(3) 1 calc GR . P A 1
H35C H -0.3095 -0.0336 1.0255 0.120 Uiso 0.479(3) 1 calc GR . P A 1
C36A C 0.2940(8) 0.3029(8) 0.8928(3) 0.0466(13) Uani 0.479(3) 1 d D U P A 1
H36A H 0.3168 0.2375 0.8827 0.056 Uiso 0.479(3) 1 calc R . P A 1
H36B H 0.3312 0.3503 0.8574 0.056 Uiso 0.479(3) 1 calc R . P A 1
C37A C 0.3849(9) 0.3552(9) 0.9621(4) 0.0522(15) Uani 0.479(3) 1 d D U P A 1
H37A H 0.3462 0.3105 0.9986 0.063 Uiso 0.479(3) 1 calc R . P A 1
H37B H 0.3708 0.4239 0.9715 0.063 Uiso 0.479(3) 1 calc R . P A 1
C38A C 0.5565(10) 0.3728(9) 0.9649(6) 0.0615(19) Uani 0.479(3) 1 d D U P A 1
H38A H 0.5930 0.4119 0.9258 0.074 Uiso 0.479(3) 1 calc R . P A 1
H38B H 0.6148 0.4162 1.0084 0.074 Uiso 0.479(3) 1 calc R . P A 1
C39A C 0.5853(14) 0.2724(11) 0.9612(7) 0.068(2) Uani 0.479(3) 1 d D U P A 1
H39A H 0.5629 0.2419 0.9129 0.103 Uiso 0.479(3) 1 calc GR . P A 1
H39B H 0.5193 0.2236 0.9884 0.103 Uiso 0.479(3) 1 calc GR . P A 1
H39C H 0.6930 0.2846 0.9799 0.103 Uiso 0.479(3) 1 calc GR . P A 1
C40A C 0.0837(9) 0.3679(6) 0.9131(4) 0.0508(11) Uani 0.479(3) 1 d D U P A 1
H40A H 0.0807 0.3592 0.9627 0.061 Uiso 0.479(3) 1 calc R . P A 1
H40B H 0.1748 0.4305 0.9115 0.061 Uiso 0.479(3) 1 calc R . P A 1
C41A C -0.0522(8) 0.3999(6) 0.8879(5) 0.0489(14) Uani 0.479(3) 1 d D U P A 1
H41A H -0.1439 0.3523 0.9038 0.059 Uiso 0.479(3) 1 calc R . P A 1
H41B H -0.0714 0.3916 0.8367 0.059 Uiso 0.479(3) 1 calc R . P A 1
C42A C -0.0292(10) 0.5133(6) 0.9134(5) 0.0503(16) Uani 0.479(3) 1 d D U P A 1
H42A H -0.1273 0.5267 0.9026 0.060 Uiso 0.479(3) 1 calc R . P A 1
H42B H 0.0028 0.5244 0.9643 0.060 Uiso 0.479(3) 1 calc R . P A 1
C43A C 0.0921(12) 0.5901(8) 0.8797(6) 0.0507(17) Uani 0.479(3) 1 d D U P A 1
H43A H 0.0591 0.5805 0.8295 0.076 Uiso 0.479(3) 1 calc GR . P A 1
H43B H 0.1892 0.5769 0.8904 0.076 Uiso 0.479(3) 1 calc GR . P A 1
H43C H 0.1062 0.6626 0.8974 0.076 Uiso 0.479(3) 1 calc GR . P A 1
N5B N 0.0789(7) 0.2549(4) 0.8848(3) 0.0383(9) Uani 0.521(3) 1 d D U P A 2
C28B C 0.0865(9) 0.2513(6) 0.8085(3) 0.0398(12) Uani 0.521(3) 1 d D U P A 2
H28C H -0.0057 0.2628 0.7840 0.048 Uiso 0.521(3) 1 calc R . P A 2
H28D H 0.1770 0.3108 0.8012 0.048 Uiso 0.521(3) 1 calc R . P A 2
C29B C 0.097(3) 0.1511(12) 0.7757(4) 0.0386(12) Uani 0.521(3) 1 d D U P A 2
H29C H 0.0452 0.0914 0.8009 0.046 Uiso 0.521(3) 1 calc R . P A 2
H29D H 0.2057 0.1569 0.7791 0.046 Uiso 0.521(3) 1 calc R . P A 2
C30B C 0.0207(17) 0.1295(9) 0.6992(4) 0.043(2) Uani 0.521(3) 1 d D U P A 2
H30C H -0.0922 0.1032 0.6961 0.051 Uiso 0.521(3) 1 calc R . P A 2
H30D H 0.0497 0.1961 0.6772 0.051 Uiso 0.521(3) 1 calc R . P A 2
C31B C 0.070(3) 0.049(2) 0.6607(6) 0.047(2) Uani 0.521(3) 1 d D U P A 2
H31D H 0.0271 0.0408 0.6114 0.071 Uiso 0.521(3) 1 calc GR . P A 2
H31E H 0.0319 -0.0194 0.6794 0.071 Uiso 0.521(3) 1 calc GR . P A 2
H31F H 0.1819 0.0723 0.6664 0.071 Uiso 0.521(3) 1 calc GR . P A 2
C32B C -0.0642(9) 0.1702(7) 0.8978(3) 0.0472(13) Uani 0.521(3) 1 d D U P A 2
H32C H -0.1530 0.1835 0.8714 0.057 Uiso 0.521(3) 1 calc R . P A 2
H32D H -0.0628 0.1021 0.8772 0.057 Uiso 0.521(3) 1 calc R . P A 2
C33B C -0.0957(12) 0.1555(9) 0.9702(4) 0.0570(18) Uani 0.521(3) 1 d D U P A 2
H33C H -0.1201 0.2165 0.9890 0.068 Uiso 0.521(3) 1 calc R . P A 2
H33D H -0.0030 0.1525 0.9999 0.068 Uiso 0.521(3) 1 calc R . P A 2
C34B C -0.2307(16) 0.0533(10) 0.9715(5) 0.070(2) Uani 0.521(3) 1 d D U P A 2
H34C H -0.3190 0.0536 0.9374 0.084 Uiso 0.521(3) 1 calc R . P A 2
H34D H -0.2011 -0.0075 0.9566 0.084 Uiso 0.521(3) 1 calc R . P A 2
C35B C -0.2788(16) 0.0383(12) 1.0386(6) 0.080(3) Uani 0.521(3) 1 d D U P A 2
H35D H -0.3613 -0.0298 1.0358 0.120 Uiso 0.521(3) 1 calc GR . P A 2
H35E H -0.3158 0.0952 1.0522 0.120 Uiso 0.521(3) 1 calc GR . P A 2
H35F H -0.1916 0.0393 1.0730 0.120 Uiso 0.521(3) 1 calc GR . P A 2
C36B C 0.2175(7) 0.2389(7) 0.9259(4) 0.0466(13) Uani 0.521(3) 1 d D U P A 2
H36C H 0.2047 0.2391 0.9751 0.056 Uiso 0.521(3) 1 calc R . P A 2
H36D H 0.2174 0.1678 0.9105 0.056 Uiso 0.521(3) 1 calc R . P A 2
C37B C 0.3724(7) 0.3170(7) 0.9217(5) 0.0522(15) Uani 0.521(3) 1 d D U P A 2
H37C H 0.3854 0.3847 0.9482 0.063 Uiso 0.521(3) 1 calc R . P A 2
H37D H 0.3787 0.3301 0.8728 0.063 Uiso 0.521(3) 1 calc R . P A 2
C38B C 0.5021(9) 0.2767(9) 0.9505(6) 0.0615(19) Uani 0.521(3) 1 d D U P A 2
H38C H 0.4943 0.2619 0.9990 0.074 Uiso 0.521(3) 1 calc R . P A 2
H38D H 0.4907 0.2100 0.9233 0.074 Uiso 0.521(3) 1 calc R . P A 2
C39B C 0.6529(11) 0.3542(11) 0.9480(7) 0.068(2) Uani 0.521(3) 1 d D U P A 2
H39D H 0.6632 0.3658 0.8997 0.103 Uiso 0.521(3) 1 calc GR . P A 2
H39E H 0.7332 0.3278 0.9685 0.103 Uiso 0.521(3) 1 calc GR . P A 2
H39F H 0.6633 0.4210 0.9739 0.103 Uiso 0.521(3) 1 calc GR . P A 2
C40B C 0.0717(10) 0.3617(5) 0.9096(4) 0.0508(11) Uani 0.521(3) 1 d D U P A 2
H40C H -0.0381 0.3503 0.9102 0.061 Uiso 0.521(3) 1 calc R . P A 2
H40D H 0.1225 0.3767 0.9585 0.061 Uiso 0.521(3) 1 calc R . P A 2
C41B C 0.1321(10) 0.4630(5) 0.8776(5) 0.0489(14) Uani 0.521(3) 1 d D U P A 2
H41C H 0.1229 0.4468 0.8271 0.059 Uiso 0.521(3) 1 calc R . P A 2
H41D H 0.2422 0.4977 0.8966 0.059 Uiso 0.521(3) 1 calc R . P A 2
C42B C 0.0468(11) 0.5387(6) 0.8908(6) 0.0503(16) Uani 0.521(3) 1 d D U P A 2
H42C H 0.0358 0.5430 0.9402 0.060 Uiso 0.521(3) 1 calc R . P A 2
H42D H -0.0572 0.5118 0.8628 0.060 Uiso 0.521(3) 1 calc R . P A 2
C43B C 0.1323(12) 0.6481(6) 0.8722(6) 0.0507(17) Uani 0.521(3) 1 d D U P A 2
H43D H 0.1528 0.6428 0.8248 0.076 Uiso 0.521(3) 1 calc GR . P A 2
H43E H 0.2296 0.6786 0.9041 0.076 Uiso 0.521(3) 1 calc GR . P A 2
H43F H 0.0697 0.6932 0.8757 0.076 Uiso 0.521(3) 1 calc GR . P A 2
S3A S 0.7865(5) 0.7424(3) 0.8452(3) 0.0476(5) Uani 0.479(3) 1 d D U P A 1
O6A O 0.9322(9) 0.8191(6) 0.8765(4) 0.0552(17) Uani 0.479(3) 1 d D U P A 1
O7A O 0.7073(10) 0.6666(6) 0.8895(4) 0.0508(15) Uani 0.479(3) 1 d D U P A 1
N3A N 0.7979(10) 0.6781(5) 0.7775(4) 0.0321(10) Uani 0.479(3) 1 d D U P A 1
C21A C 0.6635(10) 0.8171(8) 0.8224(7) 0.0435(11) Uani 0.479(3) 1 d D U P A 1
C22A C 0.7190(13) 0.9081(11) 0.7906(10) 0.0483(13) Uani 0.479(3) 1 d D U P A 1
H22A H 0.8193 0.9284 0.7793 0.058 Uiso 0.479(3) 1 calc R . P A 1
C23A C 0.6277(14) 0.9699(7) 0.7754(6) 0.043(2) Uani 0.479(3) 1 d D U P A 1
H23A H 0.6660 1.0315 0.7528 0.052 Uiso 0.479(3) 1 calc R . P A 1
C24A C 0.4834(11) 0.9436(7) 0.7923(6) 0.0392(13) Uani 0.479(3) 1 d D U P A 1
C25A C 0.4286(12) 0.8529(9) 0.8249(9) 0.047(2) Uani 0.479(3) 1 d D U P A 1
H25A H 0.3281 0.8323 0.8362 0.057 Uiso 0.479(3) 1 calc R . P A 1
C26A C 0.5218(16) 0.7919(15) 0.8411(16) 0.0492(11) Uani 0.479(3) 1 d D U P A 1
H26A H 0.4858 0.7320 0.8655 0.059 Uiso 0.479(3) 1 calc R . P A 1
C27A C 0.3855(13) 1.0133(8) 0.7789(7) 0.0484(19) Uani 0.479(3) 1 d D U P A 1
H27A H 0.4201 1.0731 0.8149 0.073 Uiso 0.479(3) 1 calc GR . P A 1
H27B H 0.2779 0.9721 0.7798 0.073 Uiso 0.479(3) 1 calc GR . P A 1
H27C H 0.3953 1.0394 0.7336 0.073 Uiso 0.479(3) 1 calc GR . P A 1
S3B S 0.7995(5) 0.7618(3) 0.8406(3) 0.0476(5) Uani 0.521(3) 1 d D . P A 2
O6B O 0.9445(8) 0.8470(5) 0.8554(4) 0.0552(17) Uani 0.521(3) 1 d D . P A 2
O7B O 0.7564(9) 0.6964(6) 0.8964(4) 0.0508(15) Uani 0.521(3) 1 d D . P A 2
N3B N 0.7861(10) 0.6854(5) 0.7741(4) 0.0321(10) Uani 0.521(3) 1 d D U P A 2
C21B C 0.6569(9) 0.8235(8) 0.8251(6) 0.0435(11) Uani 0.521(3) 1 d D . P A 2
C22B C 0.6874(12) 0.9125(10) 0.7900(9) 0.0483(13) Uani 0.521(3) 1 d D . P A 2
H22B H 0.7819 0.9391 0.7733 0.058 Uiso 0.521(3) 1 calc R . P A 2
C23B C 0.5794(13) 0.9630(8) 0.7791(6) 0.048(3) Uani 0.521(3) 1 d D U P A 2
H23B H 0.6007 1.0234 0.7543 0.058 Uiso 0.521(3) 1 calc R . P A 2
C24B C 0.4429(10) 0.9271(7) 0.8034(6) 0.0392(13) Uani 0.521(3) 1 d D . P A 2
C25B C 0.4084(11) 0.8339(9) 0.8346(7) 0.046(3) Uani 0.521(3) 1 d D U P A 2
H25B H 0.3119 0.8052 0.8493 0.055 Uiso 0.521(3) 1 calc R . P A 2
C26B C 0.5164(15) 0.7823(14) 0.8444(15) 0.0492(11) Uani 0.521(3) 1 d D . P A 2
H26B H 0.4914 0.7177 0.8648 0.059 Uiso 0.521(3) 1 calc R . P A 2
C27B C 0.3275(12) 0.9848(8) 0.7949(6) 0.0484(19) Uani 0.521(3) 1 d D . P A 2
H27D H 0.3815 1.0600 0.7925 0.073 Uiso 0.521(3) 1 calc GR . P A 2
H27E H 0.2727 0.9764 0.8344 0.073 Uiso 0.521(3) 1 calc GR . P A 2
H27F H 0.2540 0.9554 0.7522 0.073 Uiso 0.521(3) 1 calc GR . P A 2
O1' O 0.5482(12) 0.5138(10) 0.8291(5) 0.0619(18) Uani 0.521(3) 1 d D U P A 2
O2 O 0.1985(3) 0.4262(2) 0.61224(17) 0.0332(6) Uani 1 1 d . . . . .
O2' O 0.4054(11) 0.5199(9) 0.8457(4) 0.086(3) Uani 0.521(3) 1 d D U P A 2
O3 O 0.2717(4) 0.5323(3) 0.72553(16) 0.0377(7) Uani 1 1 d . . . . .
O4 O 0.4779(3) 0.2904(2) 0.77317(16) 0.0347(7) Uani 1 1 d . . . . .
O5 O 0.6945(3) 0.2268(2) 0.76291(16) 0.0341(6) Uani 1 1 d . . . . .
N1 N 0.7821(3) 0.5723(2) 0.65000(15) 0.0188(5) Uani 1 1 d . . . . .
N2 N 0.7067(3) 0.4086(2) 0.73512(16) 0.0237(6) Uani 1 1 d . . . . .
N4 N 0.4747(3) 0.5412(3) 0.65614(15) 0.0237(6) Uani 1 1 d . . . . .
C1 C 0.8189(4) 0.4760(3) 0.63340(19) 0.0226(7) Uani 1 1 d . . . . .
H1A H 0.9140 0.4948 0.6129 0.027 Uiso 1 1 calc R . . . .
H1B H 0.7346 0.4265 0.5992 0.027 Uiso 1 1 calc R . . . .
C2 C 0.8404(4) 0.4234(3) 0.6994(2) 0.0248(7) Uani 1 1 d . . . . .
H2A H 0.8509 0.3541 0.6876 0.030 Uiso 1 1 calc R . . . .
H2B H 0.9351 0.4680 0.7303 0.030 Uiso 1 1 calc R . . . .
C3 C 0.8784(5) 0.7405(3) 0.7246(2) 0.0376(10) Uani 1 1 d . . . . .
H3A H 0.9720 0.7982 0.7473 0.045 Uiso 1 1 calc R . . A .
H3B H 0.8103 0.7716 0.6970 0.045 Uiso 1 1 calc R . . A .
C4 C 0.9197(4) 0.6629(3) 0.6788(2) 0.0288(8) Uani 1 1 d . . . . .
H4A H 0.9669 0.6989 0.6407 0.035 Uiso 1 1 calc R . . . .
H4B H 0.9956 0.6378 0.7063 0.035 Uiso 1 1 calc R . . . .
C5 C 0.6878(4) 0.5977(3) 0.59155(17) 0.0202(6) Uani 1 1 d . . . . .
H5A H 0.7230 0.5836 0.5479 0.024 Uiso 1 1 calc R . . . .
H5B H 0.7005 0.6736 0.5975 0.024 Uiso 1 1 calc R . . . .
C6 C 0.5188(4) 0.5320(3) 0.58708(17) 0.0203(6) Uani 1 1 d . . . . .
H6A H 0.4552 0.5579 0.5527 0.024 Uiso 1 1 calc R . . . .
H6B H 0.5020 0.4573 0.5722 0.024 Uiso 1 1 calc R . . . .
C7 C 0.2586(4) 0.6270(3) 0.61440(19) 0.0223(7) Uani 1 1 d . . . . .
C8 C 0.1673(4) 0.6075(3) 0.54931(19) 0.0247(7) Uani 1 1 d . . . . .
H8 H 0.1309 0.5385 0.5256 0.030 Uiso 1 1 calc R . . . .
C9 C 0.1295(4) 0.6881(3) 0.5191(2) 0.0272(8) Uani 1 1 d . . . . .
H9 H 0.0662 0.6736 0.4750 0.033 Uiso 1 1 calc R . . . .
C10 C 0.1834(4) 0.7905(3) 0.5526(2) 0.0283(8) Uani 1 1 d . . . . .
C11 C 0.2782(5) 0.8098(3) 0.6170(2) 0.0312(8) Uani 1 1 d . . . . .
H11 H 0.3177 0.8794 0.6400 0.037 Uiso 1 1 calc R . . . .
C12 C 0.3158(4) 0.7300(3) 0.6482(2) 0.0288(8) Uani 1 1 d . . . . .
H12 H 0.3798 0.7447 0.6920 0.035 Uiso 1 1 calc R . . . .
C13 C 0.1376(5) 0.8768(4) 0.5206(3) 0.0394(10) Uani 1 1 d . . . . .
H13A H 0.1288 0.8663 0.4703 0.059 Uiso 1 1 calc GR . . . .
H13B H 0.2155 0.9453 0.5382 0.059 Uiso 1 1 calc GR . . . .
H13C H 0.0386 0.8751 0.5326 0.059 Uiso 1 1 calc GR . . . .
C14 C 0.5208(4) 0.2355(3) 0.6512(2) 0.0230(7) Uani 1 1 d . . . . .
C15 C 0.3965(4) 0.2606(3) 0.6182(2) 0.0271(8) Uani 1 1 d . . . . .
H15 H 0.3531 0.3029 0.6429 0.032 Uiso 1 1 calc R . . . .
C16 C 0.3367(4) 0.2238(3) 0.5496(2) 0.0287(8) Uani 1 1 d . . . . .
H16 H 0.2518 0.2407 0.5276 0.034 Uiso 1 1 calc R . . . .
C17 C 0.3991(5) 0.1622(3) 0.5121(2) 0.0273(8) Uani 1 1 d . . . . .
C18 C 0.5214(4) 0.1369(3) 0.5459(2) 0.0282(8) Uani 1 1 d . . . . .
H18 H 0.5642 0.0942 0.5213 0.034 Uiso 1 1 calc R . . . .
C19 C 0.5822(4) 0.1726(3) 0.6147(2) 0.0262(7) Uani 1 1 d . . . . .
H19 H 0.6655 0.1542 0.6368 0.031 Uiso 1 1 calc R . . . .
C20 C 0.3358(5) 0.1246(3) 0.4365(2) 0.0360(9) Uani 1 1 d . . . . .
H20A H 0.2267 0.1165 0.4275 0.054 Uiso 1 1 calc GR . . . .
H20B H 0.3483 0.0566 0.4253 0.054 Uiso 1 1 calc GR . . . .
H20C H 0.3915 0.1765 0.4079 0.054 Uiso 1 1 calc GR . . . .
O1W O 0.4978(11) 0.5137(11) 0.8143(5) 0.0584(19) Uani 0.479(3) 1 d D U P A 1
H1WA H 0.4161 0.5424 0.7947 0.088 Uiso 0.479(3) 1 d DR . P A 1
H1WB H 0.5592 0.5698 0.8512 0.088 Uiso 0.479(3) 1 d DR . P A 1
H2' H 0.3304 0.5101 0.8022 0.070 Uiso 0.521(3) 1 d DR . P A 2
H1' H 0.604(14) 0.573(5) 0.866(4) 0.088 Uiso 0.521(3) 1 d DR . P A 2

loop_
_atom_site_aniso_label
_atom_site_aniso_U_11
_atom_site_aniso_U_22
_atom_site_aniso_U_33
_atom_site_aniso_U_23
_atom_site_aniso_U_13
_atom_site_aniso_U_12
Zn1 0.0257(2) 0.0304(2) 0.0168(2) 0.00045(16) 0.00129(15) 0.00865(17)
S1 0.0182(4) 0.0302(5) 0.0226(4) 0.0010(3) 0.0061(3) 0.0055(3)
S2 0.0246(4) 0.0253(4) 0.0240(4) 0.0041(3) 0.0053(3) 0.0053(3)
N5A 0.0355(18) 0.0503(18) 0.0306(14) 0.0031(12) 0.0024(12) 0.0178(14)
C28A 0.033(3) 0.058(2) 0.0349(15) 0.0067(13) 0.0075(14) 0.0221(18)
C29A 0.037(2) 0.051(3) 0.0313(19) 0.0120(19) 0.0054(19) 0.020(3)
C30A 0.040(5) 0.060(6) 0.031(2) 0.015(2) 0.009(2) 0.018(5)
C31A 0.047(5) 0.069(6) 0.030(3) 0.011(4) -0.002(3) 0.028(3)
C32A 0.048(2) 0.060(3) 0.033(3) 0.005(2) 0.0044(19) 0.017(2)
C33A 0.053(3) 0.075(4) 0.032(3) 0.000(3) 0.005(3) 0.009(3)
C34A 0.068(4) 0.081(4) 0.040(3) 0.002(3) 0.006(3) 0.000(3)
C35A 0.077(5) 0.090(6) 0.045(4) -0.003(4) 0.012(4) -0.007(4)
C36A 0.040(2) 0.068(3) 0.034(3) 0.001(2) 0.0005(16) 0.0235(19)
C37A 0.043(2) 0.077(4) 0.034(3) -0.003(3) -0.003(2) 0.022(2)
C38A 0.044(3) 0.098(5) 0.041(4) 0.001(3) -0.006(2) 0.028(3)
C39A 0.051(3) 0.100(5) 0.054(5) -0.001(4) -0.004(3) 0.032(3)
C40A 0.051(3) 0.060(2) 0.051(3) 0.0059(17) 0.019(2) 0.0255(19)
C41A 0.046(3) 0.059(3) 0.046(4) 0.005(2) 0.010(2) 0.023(2)
C42A 0.050(4) 0.059(3) 0.046(4) 0.002(3) 0.008(3) 0.024(3)
C43A 0.045(4) 0.061(4) 0.047(4) 0.004(3) -0.002(3) 0.022(3)
N5B 0.0355(18) 0.0503(18) 0.0306(14) 0.0031(12) 0.0024(12) 0.0178(14)
C28B 0.033(3) 0.058(2) 0.0349(15) 0.0067(13) 0.0075(14) 0.0221(18)
C29B 0.037(2) 0.051(3) 0.0313(19) 0.0120(19) 0.0054(19) 0.020(3)
C30B 0.040(5) 0.060(6) 0.031(2) 0.015(2) 0.009(2) 0.018(5)
C31B 0.047(5) 0.069(6) 0.030(3) 0.011(4) -0.002(3) 0.028(3)
C32B 0.048(2) 0.060(3) 0.033(3) 0.005(2) 0.0044(19) 0.017(2)
C33B 0.053(3) 0.075(4) 0.032(3) 0.000(3) 0.005(3) 0.009(3)
C34B 0.068(4) 0.081(4) 0.040(3) 0.002(3) 0.006(3) 0.000(3)
C35B 0.077(5) 0.090(6) 0.045(4) -0.003(4) 0.012(4) -0.007(4)
C36B 0.040(2) 0.068(3) 0.034(3) 0.001(2) 0.0005(16) 0.0235(19)
C37B 0.043(2) 0.077(4) 0.034(3) -0.003(3) -0.003(2) 0.022(2)
C38B 0.044(3) 0.098(5) 0.041(4) 0.001(3) -0.006(2) 0.028(3)
C39B 0.051(3) 0.100(5) 0.054(5) -0.001(4) -0.004(3) 0.032(3)
C40B 0.051(3) 0.060(2) 0.051(3) 0.0059(17) 0.019(2) 0.0255(19)
C41B 0.046(3) 0.059(3) 0.046(4) 0.005(2) 0.010(2) 0.023(2)
C42B 0.050(4) 0.059(3) 0.046(4) 0.002(3) 0.008(3) 0.024(3)
C43B 0.045(4) 0.061(4) 0.047(4) 0.004(3) -0.002(3) 0.022(3)
S3A 0.0693(9) 0.0504(12) 0.0224(7) -0.0119(8) -0.0114(6) 0.0291(9)
O6A 0.070(2) 0.060(3) 0.025(3) -0.016(2) -0.018(2) 0.021(2)
O7A 0.073(4) 0.054(3) 0.029(2) -0.005(2) -0.001(2) 0.031(3)
N3A 0.0381(17) 0.0333(15) 0.0235(14) -0.0027(12) -0.0027(12) 0.0141(13)
C21A 0.0539(16) 0.0397(16) 0.0352(17) -0.0061(13) -0.0014(13) 0.0186(13)
C22A 0.059(4) 0.038(2) 0.044(3) -0.0107(18) -0.003(3) 0.018(2)
C23A 0.051(3) 0.032(3) 0.042(4) -0.005(3) 0.003(3) 0.012(2)
C24A 0.047(2) 0.034(2) 0.034(2) -0.0023(16) 0.0008(18) 0.0128(18)
C25A 0.051(3) 0.044(3) 0.048(3) 0.0060(18) 0.0068(17) 0.0170(18)
C26A 0.071(3) 0.043(3) 0.038(3) 0.000(2) 0.004(2) 0.028(2)
C27A 0.058(4) 0.041(3) 0.048(4) 0.002(3) 0.003(3) 0.021(3)
S3B 0.0693(9) 0.0504(12) 0.0224(7) -0.0119(8) -0.0114(6) 0.0291(9)
O6B 0.070(2) 0.060(3) 0.025(3) -0.016(2) -0.018(2) 0.021(2)
O7B 0.073(4) 0.054(3) 0.029(2) -0.005(2) -0.001(2) 0.031(3)
N3B 0.0381(17) 0.0333(15) 0.0235(14) -0.0027(12) -0.0027(12) 0.0141(13)
C21B 0.0539(16) 0.0397(16) 0.0352(17) -0.0061(13) -0.0014(13) 0.0186(13)
C22B 0.059(4) 0.038(2) 0.044(3) -0.0107(18) -0.003(3) 0.018(2)
C23B 0.049(3) 0.047(3) 0.050(3) 0.0018(19) 0.0061(19) 0.019(2)
C24B 0.047(2) 0.034(2) 0.034(2) -0.0023(16) 0.0008(18) 0.0128(18)
C25B 0.059(5) 0.040(4) 0.043(5) 0.001(3) 0.009(3) 0.023(3)
C26B 0.071(3) 0.043(3) 0.038(3) 0.000(2) 0.004(2) 0.028(2)
C27B 0.058(4) 0.041(3) 0.048(4) 0.002(3) 0.003(3) 0.021(3)
O1' 0.072(3) 0.067(3) 0.046(2) 0.007(2) 0.026(2) 0.016(3)
O2 0.0228(13) 0.0261(14) 0.0458(18) -0.0003(12) 0.0027(12) 0.0035(11)
O2' 0.088(4) 0.118(8) 0.068(6) 0.026(6) 0.042(4) 0.042(5)
O3 0.0341(16) 0.0514(19) 0.0306(16) 0.0084(14) 0.0181(13) 0.0128(14)
O4 0.0351(16) 0.0338(15) 0.0330(16) 0.0051(12) 0.0159(13) 0.0041(13)
O5 0.0342(15) 0.0301(15) 0.0340(16) 0.0093(12) -0.0009(12) 0.0072(12)
N1 0.0142(12) 0.0216(13) 0.0157(13) -0.0016(10) 0.0000(10) 0.0011(10)
N2 0.0210(14) 0.0264(15) 0.0225(15) 0.0028(12) 0.0051(11) 0.0058(12)
N4 0.0192(14) 0.0350(17) 0.0154(14) 0.0011(12) 0.0045(11) 0.0068(12)
C1 0.0164(15) 0.0285(17) 0.0208(16) -0.0001(13) 0.0039(12) 0.0049(13)
C2 0.0175(15) 0.0270(18) 0.0281(19) 0.0045(14) 0.0027(13) 0.0052(13)
C3 0.037(2) 0.028(2) 0.034(2) -0.0067(17) -0.0071(18) 0.0003(17)
C4 0.0201(17) 0.0265(18) 0.0282(19) 0.0002(15) -0.0048(14) -0.0037(14)
C5 0.0184(15) 0.0251(16) 0.0141(15) 0.0009(12) 0.0013(11) 0.0039(13)
C6 0.0171(15) 0.0291(17) 0.0119(14) -0.0005(12) 0.0014(11) 0.0046(13)
C7 0.0144(14) 0.0279(17) 0.0223(17) -0.0018(13) 0.0026(12) 0.0050(13)
C8 0.0183(15) 0.0309(18) 0.0205(17) -0.0057(14) 0.0027(13) 0.0038(14)
C9 0.0213(17) 0.038(2) 0.0194(17) -0.0019(15) 0.0014(13) 0.0072(15)
C10 0.0193(16) 0.0314(19) 0.033(2) 0.0032(16) 0.0080(15) 0.0062(14)
C11 0.0248(18) 0.0265(19) 0.038(2) -0.0038(16) 0.0030(16) 0.0045(15)
C12 0.0163(16) 0.041(2) 0.0234(18) -0.0099(16) -0.0019(13) 0.0065(15)
C13 0.034(2) 0.040(2) 0.044(3) 0.009(2) 0.0058(19) 0.0134(19)
C14 0.0189(15) 0.0211(16) 0.0268(18) 0.0025(13) 0.0051(13) 0.0034(13)
C15 0.0197(16) 0.0243(17) 0.037(2) 0.0007(15) 0.0030(15) 0.0079(14)
C16 0.0232(17) 0.0230(17) 0.036(2) 0.0024(15) -0.0014(15) 0.0048(14)
C17 0.0284(18) 0.0172(16) 0.030(2) 0.0013(14) 0.0028(15) 0.0007(14)
C18 0.0269(18) 0.0202(16) 0.036(2) -0.0005(15) 0.0061(15) 0.0055(14)
C19 0.0199(16) 0.0220(17) 0.034(2) 0.0003(14) 0.0012(14) 0.0057(13)
C20 0.040(2) 0.028(2) 0.033(2) -0.0012(16) -0.0022(18) 0.0062(17)
O1W 0.067(3) 0.066(3) 0.046(3) 0.007(2) 0.029(3) 0.019(3)

loop_
_atom_type_symbol
_atom_type_description
_atom_type_scat_dispersion_real
_atom_type_scat_dispersion_imag
_atom_type_scat_source
C C 0.0033 0.0016 'International Tables Vol C Tables 4.2.6.8 and 6.1.1.4'
H H 0.0000 0.0000 'International Tables Vol C Tables 4.2.6.8 and 6.1.1.4'
N N 0.0061 0.0033 'International Tables Vol C Tables 4.2.6.8 and 6.1.1.4'
O O 0.0106 0.0060 'International Tables Vol C Tables 4.2.6.8 and 6.1.1.4'
S S 0.1246 0.1234 'International Tables Vol C Tables 4.2.6.8 and 6.1.1.4'
Zn Zn 0.2839 1.4301 'International Tables Vol C Tables 4.2.6.8 and 6.1.1.4'

loop_
_geom_angle_atom_site_label_1
_geom_angle_atom_site_label_2
_geom_angle_atom_site_label_3
_geom_angle
N3A Zn1 N1 81.4(2)
N3A Zn1 O1W 96.8(4)
N3B Zn1 O1' 90.6(4)
N3B Zn1 N1 81.7(2)
O1' Zn1 N1 168.0(3)
N2 Zn1 N3A 117.4(4)
N2 Zn1 N3B 122.3(3)
N2 Zn1 O1' 94.1(4)
N2 Zn1 N1 82.34(12)
N2 Zn1 O1W 101.5(4)
N4 Zn1 N3A 117.9(4)
N4 Zn1 N3B 113.1(3)
N4 Zn1 O1' 109.7(3)
N4 Zn1 N1 81.98(11)
N4 Zn1 N2 118.85(13)
N4 Zn1 O1W 96.0(2)
O1W Zn1 N1 176.1(4)
O2 S1 N4 113.57(17)
O2 S1 C7 105.10(18)
O3 S1 O2 115.77(19)
O3 S1 N4 108.65(18)
O3 S1 C7 106.28(18)
N4 S1 C7 106.78(17)
O4 S2 O5 117.22(19)
O4 S2 N2 108.60(18)
O4 S2 C14 106.29(18)
O5 S2 N2 111.96(18)
O5 S2 C14 104.80(18)
N2 S2 C14 107.33(17)
C28A N5A C32A 110.1(4)
C28A N5A C36A 111.1(4)
C28A N5A C40A 109.5(4)
C32A N5A C36A 108.6(4)
C32A N5A C40A 108.4(5)
C40A N5A C36A 109.1(5)
N5A C28A H28A 108.3
N5A C28A H28B 108.3
H28A C28A H28B 107.4
C29A C28A N5A 115.8(5)
C29A C28A H28A 108.3
C29A C28A H28B 108.3
C28A C29A H29A 109.4
C28A C29A H29B 109.4
C28A C29A C30A 111.0(4)
H29A C29A H29B 108.0
C30A C29A H29A 109.4
C30A C29A H29B 109.4
C29A C30A H30A 109.4
C29A C30A H30B 109.4
H30A C30A H30B 108.0
C31A C30A C29A 111.1(5)
C31A C30A H30A 109.4
C31A C30A H30B 109.4
C30A C31A H31A 109.5
C30A C31A H31B 109.5
C30A C31A H31C 109.5
H31A C31A H31B 109.5
H31A C31A H31C 109.5
H31B C31A H31C 109.5
N5A C32A H32A 107.3
N5A C32A H32B 107.3
H32A C32A H32B 106.9
C33A C32A N5A 119.9(5)
C33A C32A H32A 107.3
C33A C32A H32B 107.3
C32A C33A H33A 109.5
C32A C33A H33B 109.5
C32A C33A C34A 110.7(7)
H33A C33A H33B 108.1
C34A C33A H33A 109.5
C34A C33A H33B 109.5
C33A C34A H34A 108.7
C33A C34A H34B 108.7
H34A C34A H34B 107.6
C35A C34A C33A 114.2(9)
C35A C34A H34A 108.7
C35A C34A H34B 108.7
C34A C35A H35A 109.5
C34A C35A H35B 109.5
C34A C35A H35C 109.5
H35A C35A H35B 109.5
H35A C35A H35C 109.5
H35B C35A H35C 109.5
N5A C36A H36A 108.1
N5A C36A H36B 108.1
H36A C36A H36B 107.3
C37A C36A N5A 117.0(5)
C37A C36A H36A 108.1
C37A C36A H36B 108.1
C36A C37A H37A 109.4
C36A C37A H37B 109.4
C36A C37A C38A 111.4(6)
H37A C37A H37B 108.0
C38A C37A H37A 109.4
C38A C37A H37B 109.4
C37A C38A H38A 109.4
C37A C38A H38B 109.4
H38A C38A H38B 108.0
C39A C38A C37A 111.3(7)
C39A C38A H38A 109.4
C39A C38A H38B 109.4
C38A C39A H39A 109.5
C38A C39A H39B 109.5
C38A C39A H39C 109.5
H39A C39A H39B 109.5
H39A C39A H39C 109.5
H39B C39A H39C 109.5
N5A C40A H40A 105.5
N5A C40A H40B 105.5
H40A C40A H40B 106.1
C41A C40A N5A 127.2(5)
C41A C40A H40A 105.5
C41A C40A H40B 105.5
C40A C41A H41A 109.1
C40A C41A H41B 109.1
C40A C41A C42A 112.5(5)
H41A C41A H41B 107.8
C42A C41A H41A 109.1
C42A C41A H41B 109.1
C41A C42A H42A 109.5
C41A C42A H42B 109.5
H42A C42A H42B 108.1
C43A C42A C41A 110.8(5)
C43A C42A H42A 109.5
C43A C42A H42B 109.5
C42A C43A H43A 109.5
C42A C43A H43B 109.5
C42A C43A H43C 109.5
H43A C43A H43B 109.5
H43A C43A H43C 109.5
H43B C43A H43C 109.5
C28B N5B C32B 110.1(4)
C28B N5B C36B 111.3(4)
C28B N5B C40B 108.9(4)
C32B N5B C36B 108.9(4)
C32B N5B C40B 108.3(5)
C36B N5B C40B 109.2(5)
N5B C28B H28C 108.3
N5B C28B H28D 108.3
H28C C28B H28D 107.4
C29B C28B N5B 115.9(5)
C29B C28B H28C 108.3
C29B C28B H28D 108.3
C28B C29B H29C 109.4
C28B C29B H29D 109.4
C28B C29B C30B 111.0(4)
H29C C29B H29D 108.0
C30B C29B H29C 109.4
C30B C29B H29D 109.4
C29B C30B H30C 109.4
C29B C30B H30D 109.4
H30C C30B H30D 108.0
C31B C30B C29B 111.1(5)
C31B C30B H30C 109.4
C31B C30B H30D 109.4
C30B C31B H31D 109.5
C30B C31B H31E 109.5
C30B C31B H31F 109.5
H31D C31B H31E 109.5
H31D C31B H31F 109.5
H31E C31B H31F 109.5
N5B C32B H32C 107.3
N5B C32B H32D 107.3
H32C C32B H32D 106.9
C33B C32B N5B 120.3(6)
C33B C32B H32C 107.3
C33B C32B H32D 107.3
C32B C33B H33C 109.5
C32B C33B H33D 109.5
C32B C33B C34B 110.7(7)
H33C C33B H33D 108.1
C34B C33B H33C 109.5
C34B C33B H33D 109.5
C33B C34B H34C 108.7
C33B C34B H34D 108.7
H34C C34B H34D 107.6
C35B C34B C33B 114.2(9)
C35B C34B H34C 108.7
C35B C34B H34D 108.7
C34B C35B H35D 109.5
C34B C35B H35E 109.5
C34B C35B H35F 109.5
H35D C35B H35E 109.5
H35D C35B H35F 109.5
H35E C35B H35F 109.5
N5B C36B H36C 107.9
N5B C36B H36D 107.9
H36C C36B H36D 107.2
C37B C36B N5B 117.4(5)
C37B C36B H36C 107.9
C37B C36B H36D 107.9
C36B C37B H37C 109.3
C36B C37B H37D 109.3
C36B C37B C38B 111.5(6)
H37C C37B H37D 108.0
C38B C37B H37C 109.3
C38B C37B H37D 109.3
C37B C38B H38C 109.4
C37B C38B H38D 109.4
H38C C38B H38D 108.0
C39B C38B C37B 111.3(7)
C39B C38B H38C 109.4
C39B C38B H38D 109.4
C38B C39B H39D 109.5
C38B C39B H39E 109.5
C38B C39B H39F 109.5
H39D C39B H39E 109.5
H39D C39B H39F 109.5
H39E C39B H39F 109.5
N5B C40B H40C 105.7
N5B C40B H40D 105.7
H40C C40B H40D 106.2
C41B C40B N5B 126.4(5)
C41B C40B H40C 105.7
C41B C40B H40D 105.7
C40B C41B H41C 109.1
C40B C41B H41D 109.1
C40B C41B C42B 112.5(5)
H41C C41B H41D 107.8
C42B C41B H41C 109.1
C42B C41B H41D 109.1
C41B C42B H42C 109.5
C41B C42B H42D 109.5
C41B C42B C43B 110.8(5)
H42C C42B H42D 108.1
C43B C42B H42C 109.5
C43B C42B H42D 109.5
C42B C43B H43D 109.5
C42B C43B H43E 109.5
C42B C43B H43F 109.5
H43D C43B H43E 109.5
H43D C43B H43F 109.5
H43E C43B H43F 109.5
O6A S3A O7A 116.6(4)
O6A S3A N3A 112.5(3)
O6A S3A C21A 105.4(3)
O7A S3A N3A 107.8(3)
O7A S3A C21A 105.2(3)
N3A S3A C21A 108.9(2)
S3A N3A Zn1 125.1(4)
C3 N3A Zn1 111.4(4)
C3 N3A S3A 117.1(4)
C22A C21A S3A 119.1(5)
C26A C21A S3A 121.5(4)
C26A C21A C22A 119.1(5)
C21A C22A H22A 120.0
C21A C22A C23A 120.0(7)
C23A C22A H22A 120.0
C22A C23A H23A 119.3
C24A C23A C22A 121.3(6)
C24A C23A H23A 119.3
C23A C24A C25A 118.6(6)
C23A C24A C27A 121.8(7)
C25A C24A C27A 119.6(7)
C24A C25A H25A 120.1
C24A C25A C26A 119.8(7)
C26A C25A H25A 120.1
C21A C26A C25A 121.0(6)
C21A C26A H26A 119.5
C25A C26A H26A 119.5
C24A C27A H27A 109.5
C24A C27A H27B 109.5
C24A C27A H27C 109.5
H27A C27A H27B 109.5
H27A C27A H27C 109.5
H27B C27A H27C 109.5
O6B S3B O7B 116.5(3)
O6B S3B N3B 112.8(3)
O6B S3B C21B 105.6(3)
O7B S3B N3B 107.6(3)
O7B S3B C21B 105.1(3)
N3B S3B C21B 108.9(2)
S3B N3B Zn1 134.7(4)
C3 N3B Zn1 112.4(4)
C3 N3B S3B 111.7(4)
C22B C21B S3B 119.2(5)
C26B C21B S3B 121.7(4)
C26B C21B C22B 119.1(5)
C21B C22B H22B 120.1
C21B C22B C23B 119.9(7)
C23B C22B H22B 120.1
C22B C23B H23B 119.4
C24B C23B C22B 121.3(6)
C24B C23B H23B 119.4
C23B C24B C25B 118.6(6)
C23B C24B C27B 121.7(7)
C25B C24B C27B 119.7(7)
C24B C25B H25B 120.1
C24B C25B C26B 119.8(7)
C26B C25B H25B 120.1
C21B C26B C25B 121.0(6)
C21B C26B H26B 119.5
C25B C26B H26B 119.5
C24B C27B H27D 109.5
C24B C27B H27E 109.5
C24B C27B H27F 109.5
H27D C27B H27E 109.5
H27D C27B H27F 109.5
H27E C27B H27F 109.5
Zn1 O1' H1' 112(7)
O2' O1' Zn1 129.7(8)
O2' O1' H1' 89(8)
O1' O2' H2' 109.8
C1 N1 Zn1 106.5(2)
C4 N1 Zn1 106.0(2)
C4 N1 C1 112.4(3)
C4 N1 C5 112.3(3)
C5 N1 Zn1 106.3(2)
C5 N1 C1 112.8(3)
S2 N2 Zn1 127.72(18)
C2 N2 Zn1 110.8(2)
C2 N2 S2 115.6(3)
S1 N4 Zn1 131.15(18)
C6 N4 Zn1 112.0(2)
C6 N4 S1 114.6(2)
N1 C1 H1A 109.8
N1 C1 H1B 109.8
N1 C1 C2 109.5(3)
H1A C1 H1B 108.2
C2 C1 H1A 109.8
C2 C1 H1B 109.8
N2 C2 C1 109.7(3)
N2 C2 H2A 109.7
N2 C2 H2B 109.7
C1 C2 H2A 109.7
C1 C2 H2B 109.7
H2A C2 H2B 108.2
N3A C3 H3A 110.5
N3A C3 H3B 110.5
N3A C3 C4 106.0(4)
N3B C3 C4 110.4(4)
H3A C3 H3B 108.7
C4 C3 H3A 110.5
C4 C3 H3B 110.5
N1 C4 C3 110.5(3)
N1 C4 H4A 109.5
N1 C4 H4B 109.5
C3 C4 H4A 109.5
C3 C4 H4B 109.5
H4A C4 H4B 108.1
N1 C5 H5A 109.5
N1 C5 H5B 109.5
N1 C5 C6 110.9(3)
H5A C5 H5B 108.1
C6 C5 H5A 109.5
C6 C5 H5B 109.5
N4 C6 C5 108.7(3)
N4 C6 H6A 110.0
N4 C6 H6B 110.0
C5 C6 H6A 110.0
C5 C6 H6B 110.0
H6A C6 H6B 108.3
C8 C7 S1 120.2(3)
C8 C7 C12 119.4(4)
C12 C7 S1 120.5(3)
C7 C8 H8 119.8
C9 C8 C7 120.4(3)
C9 C8 H8 119.8
C8 C9 H9 119.6
C8 C9 C10 120.8(4)
C10 C9 H9 119.6
C9 C10 C11 118.3(4)
C9 C10 C13 120.5(4)
C11 C10 C13 121.2(4)
C10 C11 H11 119.2
C12 C11 C10 121.6(4)
C12 C11 H11 119.2
C7 C12 H12 120.2
C11 C12 C7 119.6(4)
C11 C12 H12 120.2
C10 C13 H13A 109.5
C10 C13 H13B 109.5
C10 C13 H13C 109.5
H13A C13 H13B 109.5
H13A C13 H13C 109.5
H13B C13 H13C 109.5
C15 C14 S2 119.1(3)
C19 C14 S2 121.3(3)
C19 C14 C15 119.5(4)
C14 C15 H15 120.0
C16 C15 C14 119.9(4)
C16 C15 H15 120.0
C15 C16 H16 119.5
C15 C16 C17 121.0(4)
C17 C16 H16 119.5
C16 C17 C20 120.7(4)
C18 C17 C16 118.3(4)
C18 C17 C20 121.0(4)
C17 C18 H18 119.2
C19 C18 C17 121.5(4)
C19 C18 H18 119.2
C14 C19 H19 120.1
C18 C19 C14 119.8(3)
C18 C19 H19 120.1
C17 C20 H20A 109.5
C17 C20 H20B 109.5
C17 C20 H20C 109.5
H20A C20 H20B 109.5
H20A C20 H20C 109.5
H20B C20 H20C 109.5
Zn1 O1W H1WA 101.3
Zn1 O1W H1WB 103.1
H1WA O1W H1WB 101.7

loop_
_geom_bond_atom_site_label_1
_geom_bond_atom_site_label_2
_geom_bond_distance
Zn1 N3A 2.037(5)
Zn1 N3B 2.053(4)
Zn1 O1' 2.171(10)
Zn1 N1 2.219(3)
Zn1 N2 2.032(3)
Zn1 N4 2.028(3)
Zn1 O1W 2.185(10)
S1 O2 1.457(3)
S1 O3 1.453(3)
S1 N4 1.576(3)
S1 C7 1.779(4)
S2 O4 1.444(3)
S2 O5 1.454(3)
S2 N2 1.573(3)
S2 C14 1.786(4)
N5A C28A 1.509(6)
N5A C32A 1.513(9)
N5A C36A 1.517(8)
N5A C40A 1.517(7)
C28A H28A 0.9900
C28A H28B 0.9900
C28A C29A 1.504(4)
C29A H29A 0.9900
C29A H29B 0.9900
C29A C30A 1.539(7)
C30A H30A 0.9900
C30A H30B 0.9900
C30A C31A 1.521(9)
C31A H31A 0.9800
C31A H31B 0.9800
C31A H31C 0.9800
C32A H32A 0.9900
C32A H32B 0.9900
C32A C33A 1.503(4)
C33A H33A 0.9900
C33A H33B 0.9900
C33A C34A 1.539(12)
C34A H34A 0.9900
C34A H34B 0.9900
C34A C35A 1.454(13)
C35A H35A 0.9800
C35A H35B 0.9800
C35A H35C 0.9800
C36A H36A 0.9900
C36A H36B 0.9900
C36A C37A 1.504(4)
C37A H37A 0.9900
C37A H37B 0.9900
C37A C38A 1.537(11)
C38A H38A 0.9900
C38A H38B 0.9900
C38A C39A 1.465(11)
C39A H39A 0.9800
C39A H39B 0.9800
C39A H39C 0.9800
C40A H40A 0.9900
C40A H40B 0.9900
C40A C41A 1.502(4)
C41A H41A 0.9900
C41A H41B 0.9900
C41A C42A 1.521(4)
C42A H42A 0.9900
C42A H42B 0.9900
C42A C43A 1.520(4)
C43A H43A 0.9800
C43A H43B 0.9800
C43A H43C 0.9800
N5B C28B 1.510(6)
N5B C32B 1.511(9)
N5B C36B 1.514(8)
N5B C40B 1.521(7)
C28B H28C 0.9900
C28B H28D 0.9900
C28B C29B 1.503(4)
C29B H29C 0.9900
C29B H29D 0.9900
C29B C30B 1.539(7)
C30B H30C 0.9900
C30B H30D 0.9900
C30B C31B 1.521(9)
C31B H31D 0.9800
C31B H31E 0.9800
C31B H31F 0.9800
C32B H32C 0.9900
C32B H32D 0.9900
C32B C33B 1.502(4)
C33B H33C 0.9900
C33B H33D 0.9900
C33B C34B 1.539(12)
C34B H34C 0.9900
C34B H34D 0.9900
C34B C35B 1.454(13)
C35B H35D 0.9800
C35B H35E 0.9800
C35B H35F 0.9800
C36B H36C 0.9900
C36B H36D 0.9900
C36B C37B 1.503(4)
C37B H37C 0.9900
C37B H37D 0.9900
C37B C38B 1.537(11)
C38B H38C 0.9900
C38B H38D 0.9900
C38B C39B 1.465(11)
C39B H39D 0.9800
C39B H39E 0.9800
C39B H39F 0.9800
C40B H40C 0.9900
C40B H40D 0.9900
C40B C41B 1.505(4)
C41B H41C 0.9900
C41B H41D 0.9900
C41B C42B 1.520(4)
C42B H42C 0.9900
C42B H42D 0.9900
C42B C43B 1.520(4)
C43B H43D 0.9800
C43B H43E 0.9800
C43B H43F 0.9800
S3A O6A 1.444(5)
S3A O7A 1.457(5)
S3A N3A 1.585(4)
S3A C21A 1.792(5)
N3A C3 1.498(10)
C21A C22A 1.383(8)
C21A C26A 1.364(8)
C22A H22A 0.9500
C22A C23A 1.391(10)
C23A H23A 0.9500
C23A C24A 1.372(11)
C24A C25A 1.389(10)
C24A C27A 1.522(8)
C25A H25A 0.9500
C25A C26A 1.400(8)
C26A H26A 0.9500
C27A H27A 0.9800
C27A H27B 0.9800
C27A H27C 0.9800
S3B O6B 1.443(5)
S3B O7B 1.459(5)
S3B N3B 1.585(4)
S3B C21B 1.791(5)
N3B C3 1.459(9)
C21B C22B 1.383(8)
C21B C26B 1.365(8)
C22B H22B 0.9500
C22B C23B 1.391(10)
C23B H23B 0.9500
C23B C24B 1.372(11)
C24B C25B 1.389(10)
C24B C27B 1.522(8)
C25B H25B 0.9500
C25B C26B 1.401(8)
C26B H26B 0.9500
C27B H27D 0.9800
C27B H27E 0.9800
C27B H27F 0.9800
O1' O2' 1.445(14)
O1' H1' 0.995(2)
O2' H2' 0.9998
N1 C1 1.480(5)
N1 C4 1.472(4)
N1 C5 1.474(4)
N2 C2 1.481(5)
N4 C6 1.482(4)
C1 H1A 0.9900
C1 H1B 0.9900
C1 C2 1.529(5)
C2 H2A 0.9900
C2 H2B 0.9900
C3 H3A 0.9900
C3 H3B 0.9900
C3 C4 1.522(6)
C4 H4A 0.9900
C4 H4B 0.9900
C5 H5A 0.9900
C5 H5B 0.9900
C5 C6 1.526(5)
C6 H6A 0.9900
C6 H6B 0.9900
C7 C8 1.396(5)
C7 C12 1.405(5)
C8 H8 0.9500
C8 C9 1.387(6)
C9 H9 0.9500
C9 C10 1.398(6)
C10 C11 1.400(6)
C10 C13 1.504(6)
C11 H11 0.9500
C11 C12 1.383(6)
C12 H12 0.9500
C13 H13A 0.9800
C13 H13B 0.9800
C13 H13C 0.9800
C14 C15 1.400(5)
C14 C19 1.391(5)
C15 H15 0.9500
C15 C16 1.385(6)
C16 H16 0.9500
C16 C17 1.396(6)
C17 C18 1.391(6)
C17 C20 1.513(6)
C18 H18 0.9500
C18 C19 1.386(6)
C19 H19 0.9500
C20 H20A 0.9800
C20 H20B 0.9800
C20 H20C 0.9800
O1W H1WA 1.0054
O1W H1WB 0.9856

loop_
_geom_hbond_atom_site_label_D
_geom_hbond_atom_site_label_H
_geom_hbond_atom_site_label_A
_geom_hbond_distance_DH
_geom_hbond_distance_HA
_geom_hbond_distance_DA
_geom_hbond_angle_DHA
C41B H41D O2' 0.99 1.89 2.595(12) 125.5
O1W H1WA O3 1.01 1.74 2.636(9) 145.7
O1W H1WB O7A 0.99 1.62 2.552(15) 156.6
O2' H2' O3 1.00 1.61 2.552(9) 155.9
O1' H1' O7B 0.995(2) 1.81(6) 2.723(15) 151(10)

loop_
_geom_torsion_atom_site_label_1
_geom_torsion_atom_site_label_2
_geom_torsion_atom_site_label_3
_geom_torsion_atom_site_label_4
_geom_torsion
Zn1 N3A C3 C4 -44.9(7)
Zn1 N3B C3 C4 -35.2(7)
Zn1 N1 C1 C2 -35.0(3)
Zn1 N1 C4 C3 -37.8(4)
Zn1 N1 C5 C6 -34.8(3)
Zn1 N2 C2 C1 -41.6(3)
Zn1 N4 C6 C5 -40.3(3)
S1 N4 C6 C5 154.8(3)
S1 C7 C8 C9 176.8(3)
S1 C7 C12 C11 -177.4(3)
S2 N2 C2 C1 113.6(3)
S2 C14 C15 C16 176.0(3)
S2 C14 C19 C18 -175.6(3)
N5A C28A C29A C30A -166.8(12)
N5A C32A C33A C34A 176.9(9)
N5A C36A C37A C38A 176.3(8)
N5A C40A C41A C42A -162.5(7)
C28A N5A C32A C33A -64.8(10)
C28A N5A C36A C37A 167.4(8)
C28A N5A C40A C41A 25.7(10)
C28A C29A C30A C31A -168(2)
C32A N5A C28A C29A -69.4(14)
C32A N5A C36A C37A -71.4(10)
C32A N5A C40A C41A -94.5(8)
C32A C33A C34A C35A 172.6(11)
C36A N5A C28A C29A 51.0(14)
C36A N5A C32A C33A 173.4(9)
C36A N5A C40A C41A 147.4(9)
C36A C37A C38A C39A -67.1(13)
C40A N5A C28A C29A 171.5(13)
C40A N5A C32A C33A 55.0(10)
C40A N5A C36A C37A 46.6(9)
C40A C41A C42A C43A 69.1(11)
N5B C28B C29B C30B 149.8(11)
N5B C32B C33B C34B -169.8(10)
N5B C36B C37B C38B -166.1(8)
N5B C40B C41B C42B 153.2(8)
C28B N5B C32B C33B 178.2(8)
C28B N5B C36B C37B 60.0(9)
C28B N5B C40B C41B -25.8(10)
C28B C29B C30B C31B 163.4(19)
C32B N5B C28B C29B -62.2(12)
C32B N5B C36B C37B -178.5(8)
C32B N5B C40B C41B -145.6(8)
C32B C33B C34B C35B -174.2(13)
C36B N5B C28B C29B 58.6(11)
C36B N5B C32B C33B 55.9(10)
C36B N5B C40B C41B 96.0(8)
C36B C37B C38B C39B -178.6(10)
C40B N5B C28B C29B 179.1(11)
C40B N5B C32B C33B -62.8(9)
C40B N5B C36B C37B -60.3(9)
C40B C41B C42B C43B 167.2(8)
S3A N3A C3 C4 161.7(6)
S3A C21A C22A C23A -177.0(13)
S3A C21A C26A C25A 177.9(19)
O6A S3A N3A Zn1 161.7(8)
O6A S3A N3A C3 -49.0(8)
O6A S3A C21A C22A 44.7(14)
O6A S3A C21A C26A -129.3(19)
O7A S3A N3A Zn1 31.7(8)
O7A S3A N3A C3 -178.9(7)
O7A S3A C21A C22A 168.4(14)
O7A S3A C21A C26A -5.5(19)
N3A S3A C21A C22A -76.3(14)
N3A S3A C21A C26A 109.8(19)
N3A C3 C4 N1 55.2(6)
C21A S3A N3A Zn1 -81.9(8)
C21A S3A N3A C3 67.5(7)
C21A C22A C23A C24A 1(3)
C22A C21A C26A C25A 4(4)
C22A C23A C24A C25A 0(2)
C22A C23A C24A C27A 177.1(14)
C23A C24A C25A C26A 1(3)
C24A C25A C26A C21A -3(4)
C26A C21A C22A C23A -3(3)
C27A C24A C25A C26A -176(2)
S3B N3B C3 C4 155.8(5)
S3B C21B C22B C23B -178.4(12)
S3B C21B C26B C25B 177.3(17)
O6B S3B N3B Zn1 165.7(9)
O6B S3B N3B C3 -28.7(7)
O6B S3B C21B C22B 37.8(13)
O6B S3B C21B C26B -145.2(18)
O7B S3B N3B Zn1 36.0(9)
O7B S3B N3B C3 -158.5(7)
O7B S3B C21B C22B 161.4(13)
O7B S3B C21B C26B -21.5(18)
N3B S3B C21B C22B -83.5(13)
N3B S3B C21B C26B 93.5(18)
N3B C3 C4 N1 49.7(6)
C21B S3B N3B Zn1 -77.4(9)
C21B S3B N3B C3 88.1(7)
C21B C22B C23B C24B 1(2)
C22B C21B C26B C25B -6(3)
C22B C23B C24B C25B -5.0(19)
C22B C23B C24B C27B 176.9(13)
C23B C24B C25B C26B 4(2)
C24B C25B C26B C21B 2(3)
C26B C21B C22B C23B 5(3)
C27B C24B C25B C26B -178.1(18)
O2 S1 N4 Zn1 -112.2(3)
O2 S1 N4 C6 49.1(3)
O2 S1 C7 C8 -9.6(3)
O2 S1 C7 C12 169.1(3)
O3 S1 N4 Zn1 18.2(3)
O3 S1 N4 C6 179.5(3)
O3 S1 C7 C8 -132.9(3)
O3 S1 C7 C12 45.9(3)
O4 S2 N2 Zn1 -28.6(3)
O4 S2 N2 C2 -178.9(3)
O4 S2 C14 C15 38.8(3)
O4 S2 C14 C19 -144.6(3)
O5 S2 N2 Zn1 -159.6(2)
O5 S2 N2 C2 50.1(3)
O5 S2 C14 C15 163.5(3)
O5 S2 C14 C19 -19.8(4)
N1 C1 C2 N2 51.7(4)
N1 C5 C6 N4 50.4(4)
N2 S2 C14 C15 -77.3(3)
N2 S2 C14 C19 99.4(3)
N4 S1 C7 C8 111.3(3)
N4 S1 C7 C12 -70.0(3)
C1 N1 C4 C3 -153.7(3)
C1 N1 C5 C6 81.5(3)
C4 N1 C1 C2 80.5(4)
C4 N1 C5 C6 -150.3(3)
C5 N1 C1 C2 -151.3(3)
C5 N1 C4 C3 77.9(4)
C7 S1 N4 Zn1 132.5(2)
C7 S1 N4 C6 -66.3(3)
C7 C8 C9 C10 0.8(6)
C8 C7 C12 C11 1.3(5)
C8 C9 C10 C11 0.9(6)
C8 C9 C10 C13 -177.9(4)
C9 C10 C11 C12 -1.5(6)
C10 C11 C12 C7 0.4(6)
C12 C7 C8 C9 -1.9(5)
C13 C10 C11 C12 177.3(4)
C14 S2 N2 Zn1 85.9(2)
C14 S2 N2 C2 -64.4(3)
C14 C15 C16 C17 -0.4(6)
C15 C14 C19 C18 1.0(6)
C15 C16 C17 C18 1.2(6)
C15 C16 C17 C20 -178.3(4)
C16 C17 C18 C19 -0.9(6)
C17 C18 C19 C14 -0.2(6)
C19 C14 C15 C16 -0.7(6)
C20 C17 C18 C19 178.7(4)
